data_7119538
loop_
_publ_author_name
'Bai, Binglian'
'Zhang, Mingang'
'Ji, Nan'
'Wei, Jue'
'Wang, Haitao'
'Li, Min'

_publ_section_title
;
 E-Z isomerization of the -C[double bond, length as m-dash]N- bond in
 anthracene-based acylhydrazone derivatives under visible light.
;
_journal_issue 18
_journal_name_full 'Chemical communications (Cambridge, England)'
_journal_page_first 2693
_journal_page_last 2696
_journal_paper_doi 10.1039/c6cc08403f
_journal_volume 53
_journal_year 2017
_chemical_formula_sum 'C23 H18 N2 O2'
_chemical_formula_weight 354.39
_chemical_name_systematic
; 
 ? 
;
_space_group_crystal_system monoclinic
_space_group_IT_number 4
_space_group_name_Hall 'P 2yb'
_space_group_name_H-M_alt 'P 1 21 1'
_symmetry_space_group_name_Hall 'P 2yb'
_symmetry_space_group_name_H-M 'P 1 21 1'
_atom_sites_solution_hydrogens geom
_audit_creation_method SHELXL-2014
_audit_update_record
;
2016-12-06 deposited with the CCDC.
2017-01-25 downloaded from the CCDC.
;
_cell_angle_alpha 90
_cell_angle_beta 95.71(3)
_cell_angle_gamma 90
_cell_formula_units_Z 2
_cell_length_a 4.8916(10)
_cell_length_b 16.862(3)
_cell_length_c 10.630(2)
_cell_measurement_reflns_used 2073
_cell_measurement_temperature 293(2)
_cell_measurement_theta_max 27.478
_cell_measurement_theta_min 3.090
_cell_volume 872.4(3)
_computing_cell_refinement 'Bruker XSCANS'
_computing_data_collection 'Bruker XSCANS'
_computing_data_reduction 'Bruker SHELXTL'
_computing_molecular_graphics 'Bruker SHELXTL'
_computing_publication_material 'Bruker SHELXTL'
_computing_structure_refinement 'SHELXL-2014 (Sheldrick, 2014)'
_computing_structure_solution 'Bruker SHELXTL'
_diffrn_ambient_temperature 293(2)
_diffrn_measured_fraction_theta_full 0.998
_diffrn_measured_fraction_theta_max 0.995
_diffrn_measurement_device_type 'Bruker P4'
_diffrn_measurement_method '\w scans'
_diffrn_radiation_type MoK\a
_diffrn_radiation_wavelength 0.71073
_diffrn_reflns_av_R_equivalents 0.0283
_diffrn_reflns_av_unetI/netI 0.0375
_diffrn_reflns_Laue_measured_fraction_full 0.998
_diffrn_reflns_Laue_measured_fraction_max 0.995
_diffrn_reflns_limit_h_max 5
_diffrn_reflns_limit_h_min -6
_diffrn_reflns_limit_k_max 21
_diffrn_reflns_limit_k_min -21
_diffrn_reflns_limit_l_max 13
_diffrn_reflns_limit_l_min -13
_diffrn_reflns_number 8550
_diffrn_reflns_point_group_measured_fraction_full 0.997
_diffrn_reflns_point_group_measured_fraction_max 0.987
_diffrn_reflns_theta_full 25.242
_diffrn_reflns_theta_max 27.478
_diffrn_reflns_theta_min 3.090
_exptl_absorpt_coefficient_mu 0.087
_exptl_absorpt_correction_type none
_exptl_crystal_colour colorless
_exptl_crystal_density_diffrn 1.349
_exptl_crystal_description block
_exptl_crystal_F_000 372
_refine_diff_density_max 0.151
_refine_diff_density_min -0.174
_refine_diff_density_rms 0.031
_refine_ls_abs_structure_details
; 
 Flack x determined using 1236 quotients [(I+)-(I-)]/[(I+)+(I-)] 
 (Parsons, Flack and Wagner, Acta Cryst. B69 (2013) 249-259). 
;
_refine_ls_abs_structure_Flack 0.5(6)
_refine_ls_extinction_method none
_refine_ls_goodness_of_fit_ref 1.032
_refine_ls_hydrogen_treatment constr
_refine_ls_matrix_type full
_refine_ls_number_parameters 245
_refine_ls_number_reflns 3959
_refine_ls_number_restraints 1
_refine_ls_restrained_S_all 1.032
_refine_ls_R_factor_all 0.0546
_refine_ls_R_factor_gt 0.0396
_refine_ls_shift/su_max 0.000
_refine_ls_shift/su_mean 0.000
_refine_ls_structure_factor_coef Fsqd
_refine_ls_weighting_details 'w=1/[\s^2^(Fo^2^)+(0.0513P)^2^] where P=(Fo^2^+2Fc^2^)/3'
_refine_ls_weighting_scheme calc
_refine_ls_wR_factor_gt 0.0898
_refine_ls_wR_factor_ref 0.0945
_reflns_Friedel_coverage 0.919
_reflns_Friedel_fraction_full 0.997
_reflns_Friedel_fraction_max 0.979
_reflns_number_gt 3051
_reflns_number_total 3959
_reflns_threshold_expression 'I > 2\s(I)'
_cod_data_source_file c6cc08403f2.cif
_cod_data_source_block 1612061
_cod_depositor_comments 'Adding full bibliography for 7119538.cif.'
_cod_original_cell_volume 872.5(3)
_cod_database_code 7119538
_shelx_space_group_comment
; 
The symmetry employed for this shelxl refinement is uniquely defined 
by the following loop, which should always be used as a source of 
symmetry information in preference to the above space-group names. 
They are only intended as comments. 
;
_shelxl_version_number 2014-3

loop_
_space_group_symop_operation_xyz
'x, y, z'
'-x, y+1/2, -z'

loop_
_atom_site_label
_atom_site_type_symbol
_atom_site_fract_x
_atom_site_fract_y
_atom_site_fract_z
_atom_site_U_iso_or_equiv
_atom_site_adp_type
_atom_site_occupancy
_atom_site_site_symmetry_order
_atom_site_calc_flag
_atom_site_refinement_flags_posn
_atom_site_refinement_flags_adp
C10 C 0.8860(5) 0.41123(15) 0.1356(2) 0.0408(5) Uani 1 1 d . .
C19 C 1.1304(5) 0.13156(14) 0.4231(2) 0.0380(5) Uani 1 1 d . .
C12 C 0.5900(5) 0.29756(14) 0.0736(2) 0.0372(5) Uani 1 1 d . .
C4 C 0.8681(5) 0.35869(16) -0.0785(2) 0.0447(6) Uani 1 1 d . .
H4 H 0.9286 0.3598 -0.1587 0.054 Uiso 1 1 calc R U
O1 O 1.6132(4) -0.05672(11) 0.32041(16) 0.0527(5) Uani 1 1 d . .
C11 C 0.7011(5) 0.35209(15) 0.1659(2) 0.0388(5) Uani 1 1 d . .
C22 C 0.6036(5) 0.35183(16) 0.2947(2) 0.0471(6) Uani 1 1 d . .
H22 H 0.4775 0.3912 0.3093 0.057 Uiso 1 1 calc R U
C13 C 0.3917(5) 0.23909(16) 0.0972(2) 0.0449(6) Uani 1 1 d . .
H13 H 0.3455 0.2319 0.1792 0.054 Uiso 1 1 calc R U
C5 C 0.9795(5) 0.41222(16) 0.0123(2) 0.0424(6) Uani 1 1 d . .
C3 C 0.6699(5) 0.30383(15) -0.0531(2) 0.0403(6) Uani 1 1 d . .
C17 C 1.4916(5) 0.03609(17) 0.4817(2) 0.0462(6) Uani 1 1 d . .
H17 H 1.6211 0.0151 0.5427 0.055 Uiso 1 1 calc R U
C16 C 1.4640(5) 0.00516(14) 0.3603(2) 0.0395(5) Uani 1 1 d . .
C20 C 1.1065(5) 0.09962(15) 0.3009(2) 0.0411(6) Uani 1 1 d . .
H20 H 0.9768 0.1203 0.2397 0.049 Uiso 1 1 calc R U
C18 C 1.3255(5) 0.09844(17) 0.5117(2) 0.0450(6) Uani 1 1 d . .
H18 H 1.3451 0.1187 0.5935 0.054 Uiso 1 1 calc R U
C1 C 0.3379(6) 0.20206(18) -0.1225(3) 0.0573(7) Uani 1 1 d . .
H1 H 0.2470 0.1719 -0.1869 0.069 Uiso 1 1 calc R U
C21 C 1.2725(5) 0.03810(16) 0.2701(2) 0.0454(6) Uani 1 1 d . .
H21 H 1.2563 0.0184 0.1880 0.055 Uiso 1 1 calc R U
C6 C 1.1777(6) 0.46999(18) -0.0161(3) 0.0562(8) Uani 1 1 d . .
H6 H 1.2484 0.4688 -0.0942 0.067 Uiso 1 1 calc R U
C9 C 0.9812(6) 0.47291(17) 0.2216(3) 0.0529(7) Uani 1 1 d . .
H9 H 0.9202 0.4747 0.3017 0.063 Uiso 1 1 calc R U
C14 C 0.2690(6) 0.19371(17) 0.0029(3) 0.0541(7) Uani 1 1 d . .
H14 H 0.1377 0.1566 0.0208 0.065 Uiso 1 1 calc R U
C2 C 0.5348(6) 0.25362(16) -0.1491(2) 0.0502(7) Uani 1 1 d . .
H2 H 0.5840 0.2567 -0.2313 0.060 Uiso 1 1 calc R U
C8 C 1.1603(6) 0.5291(2) 0.1876(3) 0.0643(9) Uani 1 1 d . .
H8 H 1.2150 0.5698 0.2436 0.077 Uiso 1 1 calc R U
C15 C 1.7915(6) -0.09840(19) 0.4116(3) 0.0588(8) Uani 1 1 d . .
H15A H 1.9260 -0.0625 0.4511 0.088 Uiso 1 1 calc R U
H15B H 1.8824 -0.1401 0.3706 0.088 Uiso 1 1 calc R U
H15C H 1.6864 -0.1207 0.4745 0.088 Uiso 1 1 calc R U
C7 C 1.2634(6) 0.5261(2) 0.0686(3) 0.0664(9) Uani 1 1 d . .
H7 H 1.3921 0.5634 0.0484 0.080 Uiso 1 1 calc R U
N2 N 0.8483(4) 0.24537(13) 0.36598(18) 0.0446(5) Uani 1 1 d . .
H19 H 0.8946 0.2379 0.2909 0.054 Uiso 1 1 calc R U
N1 N 0.6690(5) 0.30514(13) 0.38764(19) 0.0462(5) Uani 1 1 d . .
O2 O 0.9119(4) 0.20792(12) 0.57268(16) 0.0558(5) Uani 1 1 d . .
C23 C 0.9549(5) 0.19714(15) 0.4632(2) 0.0408(5) Uani 1 1 d . .

loop_
_atom_site_aniso_label
_atom_site_aniso_U_11
_atom_site_aniso_U_22
_atom_site_aniso_U_33
_atom_site_aniso_U_23
_atom_site_aniso_U_13
_atom_site_aniso_U_12
C10 0.0398(11) 0.0414(13) 0.0396(12) 0.0075(11) -0.0036(10) 0.0102(11)
C19 0.0431(12) 0.0390(13) 0.0320(11) 0.0058(10) 0.0044(10) -0.0045(11)
C12 0.0399(11) 0.0357(12) 0.0366(11) 0.0054(10) 0.0064(10) 0.0114(10)
C4 0.0528(14) 0.0482(15) 0.0349(12) 0.0099(11) 0.0129(11) 0.0110(12)
O1 0.0644(12) 0.0510(11) 0.0426(10) 0.0006(8) 0.0053(9) 0.0114(10)
C11 0.0409(12) 0.0399(13) 0.0359(11) 0.0061(10) 0.0059(10) 0.0139(11)
C22 0.0526(14) 0.0502(15) 0.0402(13) -0.0011(12) 0.0126(12) 0.0156(13)
C13 0.0450(13) 0.0438(15) 0.0470(14) 0.0054(12) 0.0105(11) 0.0039(12)
C5 0.0401(12) 0.0443(14) 0.0423(13) 0.0112(11) 0.0025(10) 0.0101(11)
C3 0.0456(12) 0.0392(13) 0.0366(12) 0.0039(11) 0.0064(10) 0.0127(11)
C17 0.0501(13) 0.0524(15) 0.0346(12) 0.0064(12) -0.0034(10) 0.0066(13)
C16 0.0441(12) 0.0380(13) 0.0371(12) 0.0023(10) 0.0078(10) -0.0036(10)
C20 0.0470(13) 0.0417(13) 0.0331(12) 0.0029(11) -0.0043(10) -0.0002(12)
C18 0.0563(14) 0.0516(15) 0.0265(11) -0.0013(11) 0.0011(10) 0.0013(13)
C1 0.0676(17) 0.0475(16) 0.0552(16) -0.0101(14) -0.0023(14) 0.0038(15)
C21 0.0582(15) 0.0451(14) 0.0318(12) -0.0037(11) -0.0014(11) -0.0029(13)
C6 0.0460(14) 0.0606(19) 0.0610(18) 0.0221(15) -0.0007(14) 0.0000(14)
C9 0.0575(16) 0.0500(16) 0.0475(15) 0.0038(13) -0.0129(13) 0.0088(14)
C14 0.0554(16) 0.0441(15) 0.0631(16) 0.0006(14) 0.0074(13) -0.0031(13)
C2 0.0681(17) 0.0469(15) 0.0361(13) -0.0018(12) 0.0066(12) 0.0100(15)
C8 0.0691(19) 0.0497(17) 0.0677(19) 0.0071(16) -0.0250(16) -0.0057(16)
C15 0.0657(17) 0.0594(19) 0.0538(16) 0.0137(14) 0.0176(13) 0.0183(15)
C7 0.0558(17) 0.062(2) 0.077(2) 0.0223(18) -0.0158(16) -0.0115(16)
N2 0.0555(12) 0.0495(13) 0.0307(10) 0.0050(9) 0.0131(9) 0.0130(10)
N1 0.0558(12) 0.0492(13) 0.0351(10) 0.0004(10) 0.0122(9) 0.0123(11)
O2 0.0759(12) 0.0610(13) 0.0312(8) 0.0014(8) 0.0094(8) 0.0096(11)
C23 0.0493(13) 0.0429(14) 0.0301(11) 0.0035(11) 0.0038(10) -0.0034(12)

loop_
_atom_type_symbol
_atom_type_description
_atom_type_scat_dispersion_real
_atom_type_scat_dispersion_imag
_atom_type_scat_source
C C 0.0033 0.0016 'International Tables Vol C Tables 4.2.6.8 and 6.1.1.4'
H H 0.0000 0.0000 'International Tables Vol C Tables 4.2.6.8 and 6.1.1.4'
N N 0.0061 0.0033 'International Tables Vol C Tables 4.2.6.8 and 6.1.1.4'
O O 0.0106 0.0060 'International Tables Vol C Tables 4.2.6.8 and 6.1.1.4'

loop_
_geom_angle_atom_site_label_1
_geom_angle_atom_site_label_2
_geom_angle_atom_site_label_3
_geom_angle
C11 C10 C5 119.3(2)
C11 C10 C9 123.0(2)
C5 C10 C9 117.6(2)
C18 C19 C20 117.6(2)
C18 C19 C23 118.8(2)
C20 C19 C23 123.6(2)
C11 C12 C13 123.4(2)
C11 C12 C3 118.6(2)
C13 C12 C3 117.9(2)
C3 C4 C5 122.1(2)
C16 O1 C15 118.4(2)
C10 C11 C12 121.0(2)
C10 C11 C22 118.9(2)
C12 C11 C22 119.9(2)
N1 C22 C11 129.2(2)
C14 C13 C12 121.4(2)
C4 C5 C6 121.5(2)
C4 C5 C10 119.3(2)
C6 C5 C10 119.2(2)
C4 C3 C2 122.5(2)
C4 C3 C12 119.3(2)
C2 C3 C12 118.2(2)
C18 C17 C16 119.6(2)
O1 C16 C17 124.8(2)
O1 C16 C21 115.8(2)
C17 C16 C21 119.3(2)
C21 C20 C19 120.9(2)
C17 C18 C19 121.9(2)
C2 C1 C14 120.3(3)
C20 C21 C16 120.7(2)
C7 C6 C5 120.7(3)
C8 C9 C10 120.8(3)
C13 C14 C1 120.8(3)
C1 C2 C3 121.3(3)
C9 C8 C7 120.7(3)
C6 C7 C8 120.8(3)
N1 N2 C23 120.62(19)
C22 N1 N2 116.0(2)
O2 C23 N2 122.8(2)
O2 C23 C19 123.0(2)
N2 C23 C19 114.23(19)

loop_
_geom_bond_atom_site_label_1
_geom_bond_atom_site_label_2
_geom_bond_distance
C10 C11 1.405(3)
C10 C5 1.431(3)
C10 C9 1.432(4)
C19 C18 1.389(3)
C19 C20 1.401(3)
C19 C23 1.488(4)
C12 C11 1.414(3)
C12 C13 1.423(4)
C12 C3 1.443(3)
C4 C3 1.386(4)
C4 C5 1.392(4)
O1 C16 1.365(3)
O1 C15 1.423(3)
C11 C22 1.494(3)
C22 N1 1.279(3)
C13 C14 1.353(4)
C5 C6 1.428(4)
C3 C2 1.436(4)
C17 C18 1.385(4)
C17 C16 1.386(3)
C16 C21 1.388(3)
C20 C21 1.377(4)
C1 C2 1.348(4)
C1 C14 1.414(4)
C6 C7 1.345(5)
C9 C8 1.364(5)
C8 C7 1.408(5)
N2 N1 1.371(3)
N2 C23 1.376(3)
O2 C23 1.217(3)
